data_1568613
loop_
_publ_author_name
'Binwal, Devesh Chandra'
'Mudoi, Prashurya Pritam'
'Panda, Debendra Prasad'
'Vishnoi, Pratap'

_publ_section_title
;
 Molybdenum chloride double perovskites: dimensionality control of optical
 and magnetic properties.
;
_journal_issue 15
_journal_name_full 'Chemical science'
_journal_page_first 3982
_journal_page_last 3989
_journal_paper_doi 10.1039/d3sc00132f
_journal_volume 14
_journal_year 2023
_chemical_formula_sum 'Cl12 Cs4 Mo2 Na2'
_chemical_formula_weight 1194.90
_space_group_crystal_system cubic
_space_group_IT_number 225
_space_group_name_Hall '-F 4 2 3'
_space_group_name_H-M_alt 'F m -3 m'
_audit_creation_method SHELXL-2018/3
_audit_update_record
;
2023-02-17 deposited with the CCDC.	2023-03-06 downloaded from the CCDC.
;
_cell_angle_alpha 90
_cell_angle_beta 90
_cell_angle_gamma 90
_cell_formula_units_Z 2
_cell_length_a 10.41290(10)
_cell_length_b 10.41290(10)
_cell_length_c 10.41290(10)
_cell_measurement_reflns_used 3692
_cell_measurement_temperature 300(2)
_cell_measurement_theta_max 26.92
_cell_measurement_theta_min 3.39
_cell_volume 1129.055(19)
_computing_structure_refinement 'SHELXL-2018/3 (Sheldrick, 2018)'
_computing_structure_solution 'SHELXT 2018/2 (Sheldrick, 2018)'
_diffrn_ambient_temperature 300(2)
_diffrn_measured_fraction_theta_full 0.987
_diffrn_measured_fraction_theta_max 0.993
_diffrn_measurement_device_type 'Bruker APEX-II CCD'
_diffrn_measurement_method '\f and \w scan'
_diffrn_radiation_type MoK\a
_diffrn_radiation_wavelength 0.71073
_diffrn_reflns_av_R_equivalents 0.0057
_diffrn_reflns_av_unetI/netI 0.0085
_diffrn_reflns_Laue_measured_fraction_full 0.987
_diffrn_reflns_Laue_measured_fraction_max 0.993
_diffrn_reflns_limit_h_max 10
_diffrn_reflns_limit_h_min 0
_diffrn_reflns_limit_k_max 11
_diffrn_reflns_limit_k_min 0
_diffrn_reflns_limit_l_max 16
_diffrn_reflns_limit_l_min 1
_diffrn_reflns_number 210
_diffrn_reflns_point_group_measured_fraction_full 0.987
_diffrn_reflns_point_group_measured_fraction_max 0.993
_diffrn_reflns_theta_full 25.242
_diffrn_reflns_theta_max 33.096
_diffrn_reflns_theta_min 3.389
_exptl_absorpt_coefficient_mu 8.908
_exptl_absorpt_correction_type multi-scan
_exptl_absorpt_process_details SADABS
_exptl_crystal_colour red
_exptl_crystal_density_diffrn 3.515
_exptl_crystal_description block
_exptl_crystal_F_000 1060
_exptl_crystal_size_max 0.100
_exptl_crystal_size_mid 0.050
_exptl_crystal_size_min 0.050
_exptl_transmission_factor_max 0.7453
_exptl_transmission_factor_min 0.6628
_refine_diff_density_max 0.442
_refine_diff_density_min -0.560
_refine_diff_density_rms 0.079
_refine_ls_extinction_coef 0.00090(11)
_refine_ls_extinction_expression Fc^*^=kFc[1+0.001xFc^2^\l^3^/sin(2\q)]^-1/4^
_refine_ls_extinction_method 'SHELXL-2018/3 (Sheldrick 2018)'
_refine_ls_goodness_of_fit_ref 1.225
_refine_ls_hydrogen_treatment undef
_refine_ls_matrix_type full
_refine_ls_number_parameters 8
_refine_ls_number_reflns 143
_refine_ls_number_restraints 0
_refine_ls_restrained_S_all 1.225
_refine_ls_R_factor_all 0.0161
_refine_ls_R_factor_gt 0.0136
_refine_ls_shift/su_max 0.000
_refine_ls_shift/su_mean 0.000
_refine_ls_structure_factor_coef Fsqd
_refine_ls_weighting_details 'w=1/[\s^2^(Fo^2^)+(0.0202P)^2^+1.5604P] where P=(Fo^2^+2Fc^2^)/3'
_refine_ls_weighting_scheme calc
_refine_ls_wR_factor_gt 0.0371
_refine_ls_wR_factor_ref 0.0382
_reflns_Friedel_coverage 0.000
_reflns_number_gt 134
_reflns_number_total 143
_reflns_threshold_expression 'I > 2\s(I)'
_cod_data_source_file d3sc00132f2.cif
_cod_data_source_block Cs2NaMoCl6
_cod_depositor_comments 'Adding full bibliography for 1568613--1568617.cif.'
_cod_original_cell_volume 1129.05(3)
_cod_database_code 1568613
_shelx_shelxl_version_number 2018/3
_shelx_space_group_comment
;
The symmetry employed for this shelxl refinement is uniquely defined
by the following loop, which should always be used as a source of
symmetry information in preference to the above space-group names.
They are only intended as comments.
;

loop_
_space_group_symop_operation_xyz
'x, y, z'
'-x, -y, z'
'-x, y, -z'
'x, -y, -z'
'z, x, y'
'z, -x, -y'
'-z, -x, y'
'-z, x, -y'
'y, z, x'
'-y, z, -x'
'y, -z, -x'
'-y, -z, x'
'y, x, -z'
'-y, -x, -z'
'y, -x, z'
'-y, x, z'
'x, z, -y'
'-x, z, y'
'-x, -z, -y'
'x, -z, y'
'z, y, -x'
'z, -y, x'
'-z, y, x'
'-z, -y, -x'
'x, y+1/2, z+1/2'
'-x, -y+1/2, z+1/2'
'-x, y+1/2, -z+1/2'
'x, -y+1/2, -z+1/2'
'z, x+1/2, y+1/2'
'z, -x+1/2, -y+1/2'
'-z, -x+1/2, y+1/2'
'-z, x+1/2, -y+1/2'
'y, z+1/2, x+1/2'
'-y, z+1/2, -x+1/2'
'y, -z+1/2, -x+1/2'
'-y, -z+1/2, x+1/2'
'y, x+1/2, -z+1/2'
'-y, -x+1/2, -z+1/2'
'y, -x+1/2, z+1/2'
'-y, x+1/2, z+1/2'
'x, z+1/2, -y+1/2'
'-x, z+1/2, y+1/2'
'-x, -z+1/2, -y+1/2'
'x, -z+1/2, y+1/2'
'z, y+1/2, -x+1/2'
'z, -y+1/2, x+1/2'
'-z, y+1/2, x+1/2'
'-z, -y+1/2, -x+1/2'
'x+1/2, y, z+1/2'
'-x+1/2, -y, z+1/2'
'-x+1/2, y, -z+1/2'
'x+1/2, -y, -z+1/2'
'z+1/2, x, y+1/2'
'z+1/2, -x, -y+1/2'
'-z+1/2, -x, y+1/2'
'-z+1/2, x, -y+1/2'
'y+1/2, z, x+1/2'
'-y+1/2, z, -x+1/2'
'y+1/2, -z, -x+1/2'
'-y+1/2, -z, x+1/2'
'y+1/2, x, -z+1/2'
'-y+1/2, -x, -z+1/2'
'y+1/2, -x, z+1/2'
'-y+1/2, x, z+1/2'
'x+1/2, z, -y+1/2'
'-x+1/2, z, y+1/2'
'-x+1/2, -z, -y+1/2'
'x+1/2, -z, y+1/2'
'z+1/2, y, -x+1/2'
'z+1/2, -y, x+1/2'
'-z+1/2, y, x+1/2'
'-z+1/2, -y, -x+1/2'
'x+1/2, y+1/2, z'
'-x+1/2, -y+1/2, z'
'-x+1/2, y+1/2, -z'
'x+1/2, -y+1/2, -z'
'z+1/2, x+1/2, y'
'z+1/2, -x+1/2, -y'
'-z+1/2, -x+1/2, y'
'-z+1/2, x+1/2, -y'
'y+1/2, z+1/2, x'
'-y+1/2, z+1/2, -x'
'y+1/2, -z+1/2, -x'
'-y+1/2, -z+1/2, x'
'y+1/2, x+1/2, -z'
'-y+1/2, -x+1/2, -z'
'y+1/2, -x+1/2, z'
'-y+1/2, x+1/2, z'
'x+1/2, z+1/2, -y'
'-x+1/2, z+1/2, y'
'-x+1/2, -z+1/2, -y'
'x+1/2, -z+1/2, y'
'z+1/2, y+1/2, -x'
'z+1/2, -y+1/2, x'
'-z+1/2, y+1/2, x'
'-z+1/2, -y+1/2, -x'
'-x, -y, -z'
'x, y, -z'
'x, -y, z'
'-x, y, z'
'-z, -x, -y'
'-z, x, y'
'z, x, -y'
'z, -x, y'
'-y, -z, -x'
'y, -z, x'
'-y, z, x'
'y, z, -x'
'-y, -x, z'
'y, x, z'
'-y, x, -z'
'y, -x, -z'
'-x, -z, y'
'x, -z, -y'
'x, z, y'
'-x, z, -y'
'-z, -y, x'
'-z, y, -x'
'z, -y, -x'
'z, y, x'
'-x, -y+1/2, -z+1/2'
'x, y+1/2, -z+1/2'
'x, -y+1/2, z+1/2'
'-x, y+1/2, z+1/2'
'-z, -x+1/2, -y+1/2'
'-z, x+1/2, y+1/2'
'z, x+1/2, -y+1/2'
'z, -x+1/2, y+1/2'
'-y, -z+1/2, -x+1/2'
'y, -z+1/2, x+1/2'
'-y, z+1/2, x+1/2'
'y, z+1/2, -x+1/2'
'-y, -x+1/2, z+1/2'
'y, x+1/2, z+1/2'
'-y, x+1/2, -z+1/2'
'y, -x+1/2, -z+1/2'
'-x, -z+1/2, y+1/2'
'x, -z+1/2, -y+1/2'
'x, z+1/2, y+1/2'
'-x, z+1/2, -y+1/2'
'-z, -y+1/2, x+1/2'
'-z, y+1/2, -x+1/2'
'z, -y+1/2, -x+1/2'
'z, y+1/2, x+1/2'
'-x+1/2, -y, -z+1/2'
'x+1/2, y, -z+1/2'
'x+1/2, -y, z+1/2'
'-x+1/2, y, z+1/2'
'-z+1/2, -x, -y+1/2'
'-z+1/2, x, y+1/2'
'z+1/2, x, -y+1/2'
'z+1/2, -x, y+1/2'
'-y+1/2, -z, -x+1/2'
'y+1/2, -z, x+1/2'
'-y+1/2, z, x+1/2'
'y+1/2, z, -x+1/2'
'-y+1/2, -x, z+1/2'
'y+1/2, x, z+1/2'
'-y+1/2, x, -z+1/2'
'y+1/2, -x, -z+1/2'
'-x+1/2, -z, y+1/2'
'x+1/2, -z, -y+1/2'
'x+1/2, z, y+1/2'
'-x+1/2, z, -y+1/2'
'-z+1/2, -y, x+1/2'
'-z+1/2, y, -x+1/2'
'z+1/2, -y, -x+1/2'
'z+1/2, y, x+1/2'
'-x+1/2, -y+1/2, -z'
'x+1/2, y+1/2, -z'
'x+1/2, -y+1/2, z'
'-x+1/2, y+1/2, z'
'-z+1/2, -x+1/2, -y'
'-z+1/2, x+1/2, y'
'z+1/2, x+1/2, -y'
'z+1/2, -x+1/2, y'
'-y+1/2, -z+1/2, -x'
'y+1/2, -z+1/2, x'
'-y+1/2, z+1/2, x'
'y+1/2, z+1/2, -x'
'-y+1/2, -x+1/2, z'
'y+1/2, x+1/2, z'
'-y+1/2, x+1/2, -z'
'y+1/2, -x+1/2, -z'
'-x+1/2, -z+1/2, y'
'x+1/2, -z+1/2, -y'
'x+1/2, z+1/2, y'
'-x+1/2, z+1/2, -y'
'-z+1/2, -y+1/2, x'
'-z+1/2, y+1/2, -x'
'z+1/2, -y+1/2, -x'
'z+1/2, y+1/2, x'

loop_
_atom_site_label
_atom_site_type_symbol
_atom_site_fract_x
_atom_site_fract_y
_atom_site_fract_z
_atom_site_U_iso_or_equiv
_atom_site_adp_type
_atom_site_occupancy
_atom_site_site_symmetry_order
_atom_site_calc_flag
_atom_site_refinement_flags_posn
_atom_site_refinement_flags_adp
_atom_site_refinement_flags_occupancy
_atom_site_disorder_assembly
_atom_site_disorder_group
Cs01 Cs 0.750000 0.750000 0.750000 0.02761(17) Uani 1 24 d S T P . .
Mo1 Mo 0.500000 0.500000 0.500000 0.01412(18) Uani 1 48 d S T P . .
Cl1 Cl 0.73504(8) 0.500000 0.500000 0.0274(2) Uani 1 8 d S T P . .
Na1 Na 1.000000 0.500000 0.500000 0.0234(7) Uani 1 48 d S T P . .

loop_
_atom_site_aniso_label
_atom_site_aniso_U_11
_atom_site_aniso_U_22
_atom_site_aniso_U_33
_atom_site_aniso_U_23
_atom_site_aniso_U_13
_atom_site_aniso_U_12
Cs01 0.02761(17) 0.02761(17) 0.02761(17) 0.000 0.000 0.000
Mo1 0.01412(18) 0.01412(18) 0.01412(18) 0.000 0.000 0.000
Cl1 0.0152(4) 0.0335(3) 0.0335(3) 0.000 0.000 0.000
Na1 0.0234(7) 0.0234(7) 0.0234(7) 0.000 0.000 0.000

loop_
_atom_type_symbol
_atom_type_description
_atom_type_scat_dispersion_real
_atom_type_scat_dispersion_imag
_atom_type_scat_source
Cl Cl 0.1484 0.1585 'International Tables Vol C Tables 4.2.6.8 and 6.1.1.4'
Cs Cs -0.3680 2.1192 'International Tables Vol C Tables 4.2.6.8 and 6.1.1.4'
Mo Mo -1.6832 0.6857 'International Tables Vol C Tables 4.2.6.8 and 6.1.1.4'
Na Na 0.0362 0.0249 'International Tables Vol C Tables 4.2.6.8 and 6.1.1.4'

loop_
_geom_angle_atom_site_label_1
_geom_angle_atom_site_label_2
_geom_angle_atom_site_label_3
_geom_angle
_geom_angle_site_symmetry_1
_geom_angle_site_symmetry_3
_geom_angle_publ_flag
Cl1 Cs01 Cl1 56.02(2) 9 5 ?
Cl1 Cs01 Cl1 56.02(2) 9 . ?
Cl1 Cs01 Cl1 56.02(2) 5 . ?
Cl1 Cs01 Cl1 175.15(3) 9 81 ?
Cl1 Cs01 Cl1 119.941(1) 5 81 ?
Cl1 Cs01 Cl1 119.941(1) . 81 ?
Cl1 Cs01 Cl1 119.941(1) 9 53 ?
Cl1 Cs01 Cl1 175.15(3) 5 53 ?
Cl1 Cs01 Cl1 119.941(1) . 53 ?
Cl1 Cs01 Cl1 63.94(2) 81 53 ?
Cl1 Cs01 Cl1 119.941(1) 9 25 ?
Cl1 Cs01 Cl1 119.941(1) 5 25 ?
Cl1 Cs01 Cl1 175.15(3) . 25 ?
Cl1 Cs01 Cl1 63.94(2) 81 25 ?
Cl1 Cs01 Cl1 63.94(2) 53 25 ?
Cl1 Cs01 Cl1 90.102(1) 9 153_666 ?
Cl1 Cs01 Cl1 119.941(1) 5 153_666 ?
Cl1 Cs01 Cl1 63.94(2) . 153_666 ?
Cl1 Cs01 Cl1 90.102(1) 81 153_666 ?
Cl1 Cs01 Cl1 56.02(2) 53 153_666 ?
Cl1 Cs01 Cl1 119.941(1) 25 153_666 ?
Cl1 Cs01 Cl1 90.102(1) 9 129_666 ?
Cl1 Cs01 Cl1 63.94(2) 5 129_666 ?
Cl1 Cs01 Cl1 119.941(1) . 129_666 ?
Cl1 Cs01 Cl1 90.102(1) 81 129_666 ?
Cl1 Cs01 Cl1 119.941(1) 53 129_666 ?
Cl1 Cs01 Cl1 56.02(2) 25 129_666 ?
Cl1 Cs01 Cl1 175.15(3) 153_666 129_666 ?
Cl1 Cs01 Cl1 119.941(1) 9 173_666 ?
Cl1 Cs01 Cl1 90.102(1) 5 173_666 ?
Cl1 Cs01 Cl1 63.94(2) . 173_666 ?
Cl1 Cs01 Cl1 56.02(2) 81 173_666 ?
Cl1 Cs01 Cl1 90.102(1) 53 173_666 ?
Cl1 Cs01 Cl1 119.941(1) 25 173_666 ?
Cl1 Cs01 Cl1 63.94(2) 153_666 173_666 ?
Cl1 Cs01 Cl1 119.941(1) 129_666 173_666 ?
Cl1 Cs01 Cl1 63.94(2) 9 125_666 ?
Cl1 Cs01 Cl1 90.102(1) 5 125_666 ?
Cl1 Cs01 Cl1 119.941(1) . 125_666 ?
Cl1 Cs01 Cl1 119.941(1) 81 125_666 ?
Cl1 Cs01 Cl1 90.102(1) 53 125_666 ?
Cl1 Cs01 Cl1 56.02(2) 25 125_666 ?
Cl1 Cs01 Cl1 119.941(1) 153_666 125_666 ?
Cl1 Cs01 Cl1 56.02(2) 129_666 125_666 ?
Cl1 Cs01 Cl1 175.15(3) 173_666 125_666 ?
Cl1 Cs01 Cl1 119.941(1) 9 169_666 ?
Cl1 Cs01 Cl1 63.94(2) 5 169_666 ?
Cl1 Cs01 Cl1 90.102(1) . 169_666 ?
Cl1 Cs01 Cl1 56.02(2) 81 169_666 ?
Cl1 Cs01 Cl1 119.941(1) 53 169_666 ?
Cl1 Cs01 Cl1 90.102(1) 25 169_666 ?
Cl1 Cs01 Cl1 119.941(1) 153_666 169_666 ?
Cl1 Cs01 Cl1 63.94(2) 129_666 169_666 ?
Cl1 Cs01 Cl1 56.02(2) 173_666 169_666 ?
Cl1 Cs01 Cl1 119.941(1) 125_666 169_666 ?
Cl1 Cs01 Cl1 63.94(2) 9 145_666 ?
Cl1 Cs01 Cl1 119.941(1) 5 145_666 ?
Cl1 Cs01 Cl1 90.102(1) . 145_666 ?
Cl1 Cs01 Cl1 119.941(1) 81 145_666 ?
Cl1 Cs01 Cl1 56.02(2) 53 145_666 ?
Cl1 Cs01 Cl1 90.102(1) 25 145_666 ?
Cl1 Cs01 Cl1 56.02(2) 153_666 145_666 ?
Cl1 Cs01 Cl1 119.941(1) 129_666 145_666 ?
Cl1 Cs01 Cl1 119.941(1) 173_666 145_666 ?
Cl1 Cs01 Cl1 63.94(2) 125_666 145_666 ?
Cl1 Cs01 Cl1 175.15(3) 169_666 145_666 ?
Cl1 Mo1 Cl1 180.0 105_666 9 ?
Cl1 Mo1 Cl1 90.0 105_666 . ?
Cl1 Mo1 Cl1 90.0 9 . ?
Cl1 Mo1 Cl1 90.0 105_666 101_666 ?
Cl1 Mo1 Cl1 90.0 9 101_666 ?
Cl1 Mo1 Cl1 90.0 . 101_666 ?
Cl1 Mo1 Cl1 90.0 105_666 5 ?
Cl1 Mo1 Cl1 90.0 9 5 ?
Cl1 Mo1 Cl1 90.0 . 5 ?
Cl1 Mo1 Cl1 180.0 101_666 5 ?
Cl1 Mo1 Cl1 90.0 105_666 97_666 ?
Cl1 Mo1 Cl1 90.0 9 97_666 ?
Cl1 Mo1 Cl1 180.0 . 97_666 ?
Cl1 Mo1 Cl1 90.0 101_666 97_666 ?
Cl1 Mo1 Cl1 90.0 5 97_666 ?
Cl1 Mo1 Cs01 125.3 105_666 . ?
Cl1 Mo1 Cs01 54.7 9 . ?
Cl1 Mo1 Cs01 54.7 . . ?
Cl1 Mo1 Cs01 125.3 101_666 . ?
Cl1 Mo1 Cs01 54.7 5 . ?
Cl1 Mo1 Cs01 125.3 97_666 . ?
Cl1 Mo1 Cs01 54.7 105_666 97_666 ?
Cl1 Mo1 Cs01 125.3 9 97_666 ?
Cl1 Mo1 Cs01 125.3 . 97_666 ?
Cl1 Mo1 Cs01 54.7 101_666 97_666 ?
Cl1 Mo1 Cs01 125.3 5 97_666 ?
Cl1 Mo1 Cs01 54.7 97_666 97_666 ?
Cs01 Mo1 Cs01 180.0 . 97_666 ?
Cl1 Mo1 Cs01 125.3 105_666 121_666 ?
Cl1 Mo1 Cs01 54.7 9 121_666 ?
Cl1 Mo1 Cs01 125.3 . 121_666 ?
Cl1 Mo1 Cs01 125.3 101_666 121_666 ?
Cl1 Mo1 Cs01 54.7 5 121_666 ?
Cl1 Mo1 Cs01 54.7 97_666 121_666 ?
Cs01 Mo1 Cs01 70.5 . 121_666 ?
Cs01 Mo1 Cs01 109.5 97_666 121_666 ?
Cl1 Mo1 Cs01 54.7 105_666 169_666 ?
Cl1 Mo1 Cs01 125.3 9 169_666 ?
Cl1 Mo1 Cs01 54.7 . 169_666 ?
Cl1 Mo1 Cs01 125.3 101_666 169_666 ?
Cl1 Mo1 Cs01 54.7 5 169_666 ?
Cl1 Mo1 Cs01 125.3 97_666 169_666 ?
Cs01 Mo1 Cs01 70.5 . 169_666 ?
Cs01 Mo1 Cs01 109.5 97_666 169_666 ?
Cs01 Mo1 Cs01 109.5 121_666 169_666 ?
Cl1 Mo1 Cs01 125.3 105_666 145_666 ?
Cl1 Mo1 Cs01 54.7 9 145_666 ?
Cl1 Mo1 Cs01 54.7 . 145_666 ?
Cl1 Mo1 Cs01 54.7 101_666 145_666 ?
Cl1 Mo1 Cs01 125.3 5 145_666 ?
Cl1 Mo1 Cs01 125.3 97_666 145_666 ?
Cs01 Mo1 Cs01 70.5 . 145_666 ?
Cs01 Mo1 Cs01 109.5 97_666 145_666 ?
Cs01 Mo1 Cs01 109.5 121_666 145_666 ?
Cs01 Mo1 Cs01 109.5 169_666 145_666 ?
Cl1 Mo1 Cs01 125.3 105_666 73_445 ?
Cl1 Mo1 Cs01 54.7 9 73_445 ?
Cl1 Mo1 Cs01 125.3 . 73_445 ?
Cl1 Mo1 Cs01 54.7 101_666 73_445 ?
Cl1 Mo1 Cs01 125.3 5 73_445 ?
Cl1 Mo1 Cs01 54.7 97_666 73_445 ?
Cs01 Mo1 Cs01 109.5 . 73_445 ?
Cs01 Mo1 Cs01 70.529(1) 97_666 73_445 ?
Cs01 Mo1 Cs01 70.5 121_666 73_445 ?
Cs01 Mo1 Cs01 180.0 169_666 73_445 ?
Cs01 Mo1 Cs01 70.5 145_666 73_445 ?
Mo1 Cl1 Na1 180.0 . . ?
Mo1 Cl1 Cs01 92.423(13) . . ?
Na1 Cl1 Cs01 87.577(13) . . ?
Mo1 Cl1 Cs01 92.423(13) . 25_544 ?
Na1 Cl1 Cs01 87.577(13) . 25_544 ?
Cs01 Cl1 Cs01 175.15(3) . 25_544 ?
Mo1 Cl1 Cs01 92.423(13) . 169_666 ?
Na1 Cl1 Cs01 87.577(13) . 169_666 ?
Cs01 Cl1 Cs01 89.898(1) . 169_666 ?
Cs01 Cl1 Cs01 89.898(1) 25_544 169_666 ?
Mo1 Cl1 Cs01 92.423(13) . 145_666 ?
Na1 Cl1 Cs01 87.577(13) . 145_666 ?
Cs01 Cl1 Cs01 89.898(1) . 145_666 ?
Cs01 Cl1 Cs01 89.898(1) 25_544 145_666 ?
Cs01 Cl1 Cs01 175.15(3) 169_666 145_666 ?
Cl1 Na1 Cl1 180.0 153_666 57_554 ?
Cl1 Na1 Cl1 90.0 153_666 . ?
Cl1 Na1 Cl1 90.0 57_554 . ?
Cl1 Na1 Cl1 90.0 153_666 173_666 ?
Cl1 Na1 Cl1 90.0 57_554 173_666 ?
Cl1 Na1 Cl1 90.0 . 173_666 ?
Cl1 Na1 Cl1 90.0 153_666 77_545 ?
Cl1 Na1 Cl1 90.0 57_554 77_545 ?
Cl1 Na1 Cl1 90.0 . 77_545 ?
Cl1 Na1 Cl1 180.0 173_666 77_545 ?
Cl1 Na1 Cl1 90.0 153_666 97_766 ?
Cl1 Na1 Cl1 90.0 57_554 97_766 ?
Cl1 Na1 Cl1 180.0 . 97_766 ?
Cl1 Na1 Cl1 90.0 173_666 97_766 ?
Cl1 Na1 Cl1 90.0 77_545 97_766 ?
Cl1 Na1 Cs01 125.3 153_666 25_544 ?
Cl1 Na1 Cs01 54.7 57_554 25_544 ?
Cl1 Na1 Cs01 54.7 . 25_544 ?
Cl1 Na1 Cs01 125.3 173_666 25_544 ?
Cl1 Na1 Cs01 54.7 77_545 25_544 ?
Cl1 Na1 Cs01 125.3 97_766 25_544 ?
Cl1 Na1 Cs01 54.7 153_666 121_766 ?
Cl1 Na1 Cs01 125.3 57_554 121_766 ?
Cl1 Na1 Cs01 125.3 . 121_766 ?
Cl1 Na1 Cs01 54.7 173_666 121_766 ?
Cl1 Na1 Cs01 125.3 77_545 121_766 ?
Cl1 Na1 Cs01 54.7 97_766 121_766 ?
Cs01 Na1 Cs01 180.0 25_544 121_766 ?
Cl1 Na1 Cs01 54.7 153_666 . ?
Cl1 Na1 Cs01 125.3 57_554 . ?
Cl1 Na1 Cs01 54.7 . . ?
Cl1 Na1 Cs01 54.7 173_666 . ?
Cl1 Na1 Cs01 125.3 77_545 . ?
Cl1 Na1 Cs01 125.3 97_766 . ?
Cs01 Na1 Cs01 109.5 25_544 . ?
Cs01 Na1 Cs01 70.5 121_766 . ?
Cl1 Na1 Cs01 125.3 153_666 169_666 ?
Cl1 Na1 Cs01 54.7 57_554 169_666 ?
Cl1 Na1 Cs01 54.7 . 169_666 ?
Cl1 Na1 Cs01 54.736(1) 173_666 169_666 ?
Cl1 Na1 Cs01 125.3 77_545 169_666 ?
Cl1 Na1 Cs01 125.3 97_766 169_666 ?
Cs01 Na1 Cs01 70.529(1) 25_544 169_666 ?
Cs01 Na1 Cs01 109.471(1) 121_766 169_666 ?
Cs01 Na1 Cs01 70.5 . 169_666 ?
Cl1 Na1 Cs01 125.3 153_666 97_766 ?
Cl1 Na1 Cs01 54.7 57_554 97_766 ?
Cl1 Na1 Cs01 125.3 . 97_766 ?
Cl1 Na1 Cs01 125.3 173_666 97_766 ?
Cl1 Na1 Cs01 54.7 77_545 97_766 ?
Cl1 Na1 Cs01 54.7 97_766 97_766 ?
Cs01 Na1 Cs01 70.5 25_544 97_766 ?
Cs01 Na1 Cs01 109.5 121_766 97_766 ?
Cs01 Na1 Cs01 180.0 . 97_766 ?
Cs01 Na1 Cs01 109.5 169_666 97_766 ?
Cl1 Na1 Cs01 54.7 153_666 73_545 ?
Cl1 Na1 Cs01 125.3 57_554 73_545 ?
Cl1 Na1 Cs01 125.3 . 73_545 ?
Cl1 Na1 Cs01 125.3 173_666 73_545 ?
Cl1 Na1 Cs01 54.7 77_545 73_545 ?
Cl1 Na1 Cs01 54.7 97_766 73_545 ?
Cs01 Na1 Cs01 109.5 25_544 73_545 ?
Cs01 Na1 Cs01 70.529(1) 121_766 73_545 ?
Cs01 Na1 Cs01 109.5 . 73_545 ?
Cs01 Na1 Cs01 180.0 169_666 73_545 ?
Cs01 Na1 Cs01 70.5 97_766 73_545 ?

loop_
_geom_bond_atom_site_label_1
_geom_bond_atom_site_label_2
_geom_bond_distance
_geom_bond_site_symmetry_2
_geom_bond_publ_flag
Cs01 Cl1 3.68481(5) 9 ?
Cs01 Cl1 3.68481(5) 5 ?
Cs01 Cl1 3.68481(5) . ?
Cs01 Cl1 3.68481(6) 81 ?
Cs01 Cl1 3.68481(6) 53 ?
Cs01 Cl1 3.68481(6) 25 ?
Cs01 Cl1 3.68481(5) 153_666 ?
Cs01 Cl1 3.68481(5) 129_666 ?
Cs01 Cl1 3.68481(5) 173_666 ?
Cs01 Cl1 3.68481(5) 125_666 ?
Cs01 Cl1 3.68481(5) 169_666 ?
Cs01 Cl1 3.68481(5) 145_666 ?
Mo1 Cl1 2.4474(8) 105_666 ?
Mo1 Cl1 2.4474(8) 9 ?
Mo1 Cl1 2.4474(8) . ?
Mo1 Cl1 2.4474(8) 101_666 ?
Mo1 Cl1 2.4474(8) 5 ?
Mo1 Cl1 2.4474(8) 97_666 ?
Cl1 Na1 2.7590(8) . ?
